data_1008023
loop_
_publ_author_name
'Heger, G'
'Klein, S'
'Pintschovius, L'
'Kahlert, H'

_publ_section_title
;
Determination of the crystal structure of (S N)~x~ by neutron
diffraction
;
_journal_coden_ASTM JSSCBI
_journal_name_full 'Journal of Solid State Chemistry'
_journal_page_first 341
_journal_page_last 347
_journal_paper_doi 10.1016/0022-4596(78)90082-8
_journal_volume 23
_journal_year 1978
_chemical_formula_structural 'S N'
_chemical_formula_sum 'N S'
_chemical_name_systematic 'Sulfur nitride'
_space_group_IT_number 14
_symmetry_cell_setting monoclinic
_symmetry_Int_Tables_number 14
_symmetry_space_group_name_Hall '-P 2ybc'
_symmetry_space_group_name_H-M 'P 1 21/c 1'
_cell_angle_alpha 90
_cell_angle_beta 110.0(5)
_cell_angle_gamma 90
_cell_formula_units_Z 4
_cell_length_a 4.11(1)
_cell_length_b 4.43(1)
_cell_length_c 7.63(1)
_cell_volume 130.5
_refine_ls_R_factor_all 0.109
_cod_database_code 1008023

loop_
_symmetry_equiv_pos_as_xyz
x,y,z
-x,1/2+y,1/2-z
-x,-y,-z
x,1/2-y,1/2+z

loop_
_atom_site_label
_atom_site_type_symbol
_atom_site_symmetry_multiplicity
_atom_site_Wyckoff_symbol
_atom_site_fract_x
_atom_site_fract_y
_atom_site_fract_z
_atom_site_occupancy
_atom_site_attached_hydrogens
_atom_site_calc_flag
S1 S3+ 4 e 0.175(2) 0.789(2) 0.343(2) 0.90(1) 0 d
N1 N3- 4 e 0.136(1) 0.432(1) 0.321(1) 0.90(1) 0 d
N2 N3- 4 e 0.27(1) 0.05(1) 0.37(1) 0.05(1) 0 d
S2 S3+ 4 e 0.27(1) 0.05(1) 0.37(1) 0.05(1) 0 d
N3 N3- 4 e 0.06(4) 0.76(1) 0.39(2) 0.05(1) 0 d
S3 S3+ 4 e 0.06(4) 0.76(1) 0.39(2) 0.05(1) 0 d

loop_
_atom_type_symbol
_atom_type_oxidation_number
S3+ 3.000
N3- -3.000
